data_4077461
loop_
_publ_author_name
'Guennou-de Cadenet, Karine'
'Rumin, Ren\'e'
'P\'etillon, Fran\,cois Y.'
'Muir, Kenneth W.'

_publ_section_title
;
 Carbon&#x2212;Fluorine Bond Cleavages and Organoiron Ring
 Transformations:&#x00A0; Reaction of a Perfluorosulfanylvinyldiiron(I)
 Complex with Amines
;
_journal_issue 10
_journal_name_full Organometallics
_journal_page_first 1912
_journal_paper_doi 10.1021/om000003k
_journal_volume 19
_journal_year 2000
_chemical_compound_source 'synthesis by authors'
_chemical_formula_sum 'C15 H15 F3 Fe2 N2 O6 S'
_chemical_formula_weight 520.05
_chemical_name_systematic
;
 ?
;
_space_group_IT_number 14
_symmetry_cell_setting monoclinic
_symmetry_space_group_name_Hall '-P 2ybc'
_symmetry_space_group_name_H-M 'P 1 21/c 1'
_atom_sites_solution_hydrogens geom
_atom_sites_solution_primary direct
_atom_sites_solution_secondary difmap
_audit_creation_method SHELXL
_cell_angle_alpha 90.00
_cell_angle_beta 93.010(7)
_cell_angle_gamma 90.00
_cell_formula_units_Z 4
_cell_length_a 8.3240(10)
_cell_length_b 14.841(3)
_cell_length_c 16.296(2)
_cell_measurement_reflns_used 10
_cell_measurement_temperature 293(2)
_cell_measurement_theta_max 10.3
_cell_measurement_theta_min 8.2
_cell_volume 2010.4(5)
_computing_structure_refinement 'SHELXL-93 (Sheldrick, 1993)'
_computing_structure_solution 'SHELXS-86 (Sheldrick, 1990)'
_diffrn_ambient_temperature 293(2)
_diffrn_radiation_monochromator graphite
_diffrn_radiation_source 'fine-focus sealed tube'
_diffrn_radiation_type MoK\a
_diffrn_radiation_wavelength 0.71073
_diffrn_reflns_av_R_equivalents 0.1228
_diffrn_reflns_av_sigmaI/netI 0.2687
_diffrn_reflns_limit_h_max 7
_diffrn_reflns_limit_h_min 0
_diffrn_reflns_limit_k_max 13
_diffrn_reflns_limit_k_min 0
_diffrn_reflns_limit_l_max 15
_diffrn_reflns_limit_l_min -17
_diffrn_reflns_number 1929
_diffrn_reflns_theta_max 22.43
_diffrn_reflns_theta_min 2.45
_diffrn_standards_decay_% 59.9
_exptl_absorpt_coefficient_mu 1.608
_exptl_crystal_colour red
_exptl_crystal_density_diffrn 1.718
_exptl_crystal_description needle
_exptl_crystal_F_000 1048
_exptl_crystal_size_max 0.40
_exptl_crystal_size_mid 0.10
_exptl_crystal_size_min 0.03
_refine_diff_density_max 1.354
_refine_diff_density_min -1.093
_refine_diff_density_rms 0.251
_refine_ls_extinction_method none
_refine_ls_goodness_of_fit_all 0.869
_refine_ls_goodness_of_fit_obs 1.010
_refine_ls_matrix_type full
_refine_ls_number_parameters 132
_refine_ls_number_reflns 1281
_refine_ls_number_restraints 0
_refine_ls_restrained_S_all 0.994
_refine_ls_restrained_S_obs 1.010
_refine_ls_R_factor_all 0.2896
_refine_ls_R_factor_obs 0.1235
_refine_ls_shift/esd_max 0.001
_refine_ls_shift/esd_mean 0.000
_refine_ls_structure_factor_coef Fsqd
_refine_ls_weighting_details 'w=1/[\s^2^(Fo^2^)+(0.3006P)^2^+25.1995P] where P=(Fo^2^+2Fc^2^)/3'
_refine_ls_weighting_scheme calc
_refine_ls_wR_factor_all 0.4648
_refine_ls_wR_factor_obs 0.3092
_reflns_number_observed 766
_reflns_number_total 1773
_reflns_observed_criterion >2sigma(I)
_cod_data_source_file om000003k.cif
_cod_data_source_block rr
_cod_depositor_comments
;
The following automatic conversions were performed:

'_refine_ls_weighting_scheme' value 'calc
w=1/[\s^2^(Fo^2^)+(0.3006P)^2^+25.1995P] where P=(Fo^2^+2Fc^2^)/3'
was changed to 'calc'. New tag '_refine_ls_weighting_details' was
created. The value of the new tag was set to
'w=1/[\s^2^(Fo^2^)+(0.3006P)^2^+25.1995P] where P=(Fo^2^+2Fc^2^)/3'.

Automatic conversion script
Id: cif_fix_values 3143 2015-03-26 13:38:13Z robertas 
;
_cod_original_sg_symbol_H-M P21/c
_cod_database_code 4077461

loop_
_symmetry_equiv_pos_as_xyz
'x, y, z'
'-x, y+1/2, -z+1/2'
'-x, -y, -z'
'x, -y-1/2, z-1/2'

loop_
_atom_site_aniso_label
_atom_site_aniso_U_11
_atom_site_aniso_U_22
_atom_site_aniso_U_33
_atom_site_aniso_U_23
_atom_site_aniso_U_13
_atom_site_aniso_U_12
Fe1 0.015(3) 0.031(3) 0.023(3) 0.001(3) -0.001(2) -0.007(3)
Fe2 0.011(3) 0.028(3) 0.022(3) 0.004(3) 0.001(2) -0.002(2)
S1 0.020(5) 0.045(6) 0.022(5) 0.009(5) 0.008(4) -0.009(5)

loop_
_atom_site_label
_atom_site_type_symbol
_atom_site_fract_x
_atom_site_fract_y
_atom_site_fract_z
_atom_site_U_iso_or_equiv
_atom_site_thermal_displace_type
_atom_site_occupancy
_atom_site_calc_flag
_atom_site_refinement_flags
Fe1 Fe 0.5928(5) 0.1902(3) 0.8033(3) 0.023(2) Uani 1 d .
Fe2 Fe 0.8281(5) 0.1844(3) 0.9139(3) 0.020(2) Uani 1 d .
S1 S 0.6203(10) 0.2262(6) 0.9941(5) 0.029(3) Uani 1 d .
F1 F 0.4259(24) 0.3993(14) 0.8329(12) 0.054(6) Uiso 1 d .
F2 F 0.4225(28) 0.3954(16) 0.9624(14) 0.077(7) Uiso 1 d .
F3 F 0.2804(26) 0.3058(15) 0.8897(12) 0.062(6) Uiso 1 d .
O1 O 0.4208(35) 0.0207(22) 0.8349(18) 0.078(9) Uiso 1 d .
O2 O 0.3486(33) 0.2613(20) 0.6884(17) 0.071(9) Uiso 1 d .
O3 O 0.7627(33) 0.1093(19) 0.6739(17) 0.068(9) Uiso 1 d .
O4 O 0.8172(33) -0.0088(21) 0.9410(18) 0.078(9) Uiso 1 d .
O5 O 1.0621(28) 0.1754(16) 0.7915(14) 0.044(7) Uiso 1 d .
O6 O 1.0683(28) 0.2435(16) 1.0332(14) 0.045(7) Uiso 1 d .
N1 N 0.8723(31) 0.3825(18) 0.7698(16) 0.031(7) Uiso 1 d .
N2 N 0.7972(30) 0.4425(19) 0.8853(16) 0.028(7) Uiso 1 d .
C1 C 0.4902(49) 0.0932(30) 0.8222(24) 0.058(12) Uiso 1 d .
C2 C 0.4471(40) 0.2365(23) 0.7378(20) 0.030(9) Uiso 1 d .
C3 C 0.6937(41) 0.1390(23) 0.7306(21) 0.034(10) Uiso 1 d .
C4 C 0.8192(44) 0.0731(30) 0.9284(23) 0.048(11) Uiso 1 d .
C5 C 0.9657(37) 0.1809(22) 0.8337(18) 0.022(8) Uiso 1 d .
C6 C 0.9700(38) 0.2196(21) 0.9862(19) 0.022(9) Uiso 1 d .
C7 C 0.4686(44) 0.1453(25) 1.0144(22) 0.051(11) Uiso 1 d .
H7A H 0.3733(44) 0.1759(25) 1.0300(22) 0.076 Uiso 1 calc R
H7B H 0.5067(44) 0.1064(25) 1.0583(22) 0.076 Uiso 1 calc R
H7C H 0.4442(44) 0.1102(25) 0.9659(22) 0.076 Uiso 1 calc R
C8 C 0.5607(36) 0.2779(21) 0.8980(18) 0.023(9) Uiso 1 d .
C9 C 0.4277(37) 0.3455(22) 0.8975(20) 0.025(9) Uiso 1 d .
C10 C 0.7145(32) 0.2851(17) 0.8554(16) 0.008(7) Uiso 1 d .
C11 C 0.7923(32) 0.3723(19) 0.8366(16) 0.008(7) Uiso 1 d .
C12 C 0.7991(45) 0.5306(25) 0.8628(22) 0.044(10) Uiso 1 d .
H12A H 0.9063(45) 0.5540(25) 0.8711(22) 0.066 Uiso 1 calc R
H12B H 0.7275(45) 0.5642(25) 0.8954(22) 0.066 Uiso 1 calc R
H12C H 0.7650(45) 0.5359(25) 0.8058(22) 0.066 Uiso 1 calc R
C13 C 0.7890(44) 0.4261(26) 0.9759(20) 0.046(11) Uiso 1 d .
H13A H 0.7883(44) 0.4828(26) 1.0042(20) 0.069 Uiso 1 calc R
H13B H 0.8808(44) 0.3916(26) 0.9952(20) 0.069 Uiso 1 calc R
H13C H 0.6925(44) 0.3934(26) 0.9860(20) 0.069 Uiso 1 calc R
C14 C 1.0126(45) 0.4384(27) 0.7673(23) 0.053(11) Uiso 1 d .
H14A H 1.0461(45) 0.4417(27) 0.7119(23) 0.080 Uiso 1 calc R
H14B H 1.0977(45) 0.4131(27) 0.8021(23) 0.080 Uiso 1 calc R
H14C H 0.9879(45) 0.4978(27) 0.7862(23) 0.080 Uiso 1 calc R
C15 C 0.8288(44) 0.3353(24) 0.6878(20) 0.045(11) Uiso 1 d .
H15A H 0.8659(44) 0.2740(24) 0.6904(20) 0.068 Uiso 1 calc R
H15B H 0.8791(44) 0.3662(24) 0.6443(20) 0.068 Uiso 1 calc R
H15C H 0.7142(44) 0.3361(24) 0.6775(20) 0.068 Uiso 1 calc R

loop_
_atom_type_symbol
_atom_type_description
_atom_type_scat_dispersion_real
_atom_type_scat_dispersion_imag
_atom_type_scat_source
Fe Fe 0.3463 0.8444 'International Tables Vol C Tables 4.2.6.8 and 6.1.1.4'
S S 0.1246 0.1234 'International Tables Vol C Tables 4.2.6.8 and 6.1.1.4'
F F 0.0171 0.0103 'International Tables Vol C Tables 4.2.6.8 and 6.1.1.4'
O O 0.0106 0.0060 'International Tables Vol C Tables 4.2.6.8 and 6.1.1.4'
N N 0.0061 0.0033 'International Tables Vol C Tables 4.2.6.8 and 6.1.1.4'
C C 0.0033 0.0016 'International Tables Vol C Tables 4.2.6.8 and 6.1.1.4'
H H 0.0000 0.0000 'International Tables Vol C Tables 4.2.6.8 and 6.1.1.4'

loop_
_geom_angle_atom_site_label_1
_geom_angle_atom_site_label_2
_geom_angle_atom_site_label_3
_geom_angle
C3 Fe1 C1 91.1(18)
C3 Fe1 C2 96.1(15)
C1 Fe1 C2 96.1(17)
C3 Fe1 C10 112.1(15)
C1 Fe1 C10 143.1(15)
C2 Fe1 C10 108.8(14)
C3 Fe1 C8 156.1(15)
C1 Fe1 C8 108.3(16)
C2 Fe1 C8 95.6(14)
C10 Fe1 C8 44.2(11)
C3 Fe1 Fe2 95.1(12)
C1 Fe1 Fe2 102.3(13)
C2 Fe1 Fe2 158.2(12)
C10 Fe1 Fe2 49.5(8)
C8 Fe1 Fe2 67.7(9)
C4 Fe2 C6 103.9(16)
C4 Fe2 C5 96.3(16)
C6 Fe2 C5 93.9(14)
C4 Fe2 C10 142.0(15)
C6 Fe2 C10 113.3(13)
C5 Fe2 C10 88.7(12)
C4 Fe2 S1 98.4(13)
C6 Fe2 S1 92.2(10)
C5 Fe2 S1 162.2(11)
C10 Fe2 S1 73.6(8)
C4 Fe2 Fe1 95.4(13)
C6 Fe2 Fe1 160.1(11)
C5 Fe2 Fe1 89.0(9)
C10 Fe2 Fe1 47.0(8)
S1 Fe2 Fe1 79.8(3)
C8 S1 C7 106.5(16)
C8 S1 Fe2 78.6(10)
C7 S1 Fe2 118.8(13)
C11 N1 C14 122.6(27)
C11 N1 C15 124.2(26)
C14 N1 C15 113.2(27)
C11 N2 C12 127.0(28)
C11 N2 C13 117.8(27)
C12 N2 C13 115.1(28)
O1 C1 Fe1 177.4(36)
O2 C2 Fe1 173.7(31)
O3 C3 Fe1 173.8(32)
O4 C4 Fe2 177.8(33)
O5 C5 Fe2 171.8(27)
O6 C6 Fe2 178.1(27)
C10 C8 C9 127.1(26)
C10 C8 S1 103.4(20)
C9 C8 S1 117.7(22)
C10 C8 Fe1 62.9(15)
C9 C8 Fe1 123.3(21)
S1 C8 Fe1 110.2(16)
F2 C9 F1 107.9(27)
F2 C9 F3 104.8(25)
F1 C9 F3 102.4(25)
F2 C9 C8 115.9(28)
F1 C9 C8 112.8(26)
F3 C9 C8 111.9(25)
C11 C10 C8 123.5(23)
C11 C10 Fe1 141.1(20)
C8 C10 Fe1 72.9(16)
C11 C10 Fe2 123.6(19)
C8 C10 Fe2 97.0(18)
Fe1 C10 Fe2 83.5(10)
N2 C11 N1 114.2(26)
N2 C11 C10 124.5(24)
N1 C11 C10 121.1(25)

loop_
_geom_bond_atom_site_label_1
_geom_bond_atom_site_label_2
_geom_bond_distance
Fe1 C3 1.67(4)
Fe1 C1 1.71(5)
Fe1 C2 1.72(4)
Fe1 C10 1.91(3)
Fe1 C8 2.05(3)
Fe1 Fe2 2.593(6)
Fe2 C4 1.67(4)
Fe2 C6 1.71(3)
Fe2 C5 1.78(3)
Fe2 C10 1.99(3)
Fe2 S1 2.307(9)
S1 C8 1.79(3)
S1 C7 1.79(4)
F1 C9 1.32(3)
F2 C9 1.29(3)
F3 C9 1.36(3)
O1 C1 1.24(4)
O2 C2 1.18(4)
O3 C3 1.20(4)
O4 C4 1.23(4)
O5 C5 1.09(3)
O6 C6 1.15(3)
N1 C11 1.31(3)
N1 C14 1.44(4)
N1 C15 1.53(4)
N2 C11 1.31(3)
N2 C12 1.36(4)
N2 C13 1.50(4)
C8 C10 1.49(4)
C8 C9 1.49(4)
C10 C11 1.49(4)
